data_7711357
loop_
_publ_author_name
'Yan, Yong'
'Zhang, Ningning'
'Fuhrmann, Daniel'
'Merker, Stefan Jens'
'Krautscheid, Harald'

_publ_section_title
;
 A stable lanthanum hydroxamate metal-organic framework with radical
 character and electrical conductivity
;
_journal_name_full 'Dalton Transactions'
_journal_paper_doi 10.1039/D2DT02340G
_journal_year 2022
_chemical_formula_moiety 'C14 H8 La N2 O8, 2(H2 O), 1[Cl], 0.75[C4 H9 N O]'
_chemical_formula_sum 'C17 H18.75 Cl La N2.75 O10.75'
_chemical_formula_weight 607.96
_space_group_crystal_system monoclinic
_space_group_IT_number 15
_space_group_name_Hall '-C 2yc'
_space_group_name_H-M_alt 'C 1 2/c 1'
_atom_sites_solution_hydrogens mixed
_atom_sites_solution_primary direct
_atom_sites_solution_secondary difmap
_audit_creation_method
;
Olex2 1.5
(compiled 2022.04.07 svn.rca3783a0 for OlexSys, GUI svn.r6498)
SHELXL-2014/7
;
_audit_update_record
;
2022-09-15 deposited with the CCDC.	2022-09-27 downloaded from the CCDC.
;
_cell_angle_alpha 90
_cell_angle_beta 99.908(6)
_cell_angle_gamma 90
_cell_formula_units_Z 4
_cell_length_a 19.2116(14)
_cell_length_b 14.8074(11)
_cell_length_c 8.5126(7)
_cell_measurement_reflns_used 14102
_cell_measurement_temperature 180(2)
_cell_measurement_theta_max 70.01
_cell_measurement_theta_min 3.75
_cell_volume 2385.5(3)
_computing_cell_refinement 'STOE X-AREA'
_computing_data_collection 'STOE X-AREA'
_computing_data_reduction 'STOE X-AREA'
_computing_molecular_graphics 'Olex2 1.5 (Dolomanov et al., 2009)'
_computing_publication_material 'Olex2 1.5 (Dolomanov et al., 2009)'
_computing_structure_refinement 'SHELXL-2014/7 (Sheldrick, 2014)'
_computing_structure_solution 'SHELXT  (Sheldrick, 2015)'
_diffrn_ambient_temperature 180(2)
_diffrn_detector_type 'DECTRIS PILATUS 300K'
_diffrn_measured_fraction_theta_full 0.997
_diffrn_measured_fraction_theta_max 0.985
_diffrn_measurement_device_type 'STOE STADIVARI'
_diffrn_measurement_method 'rotation method, \w scans'
_diffrn_radiation_type CuK\a
_diffrn_radiation_wavelength 1.54186
_diffrn_reflns_av_R_equivalents 0.0269
_diffrn_reflns_av_unetI/netI 0.0218
_diffrn_reflns_Laue_measured_fraction_full 0.997
_diffrn_reflns_Laue_measured_fraction_max 0.985
_diffrn_reflns_limit_h_max 23
_diffrn_reflns_limit_h_min -13
_diffrn_reflns_limit_k_max 18
_diffrn_reflns_limit_k_min -14
_diffrn_reflns_limit_l_max 9
_diffrn_reflns_limit_l_min -10
_diffrn_reflns_number 9350
_diffrn_reflns_point_group_measured_fraction_full 0.997
_diffrn_reflns_point_group_measured_fraction_max 0.985
_diffrn_reflns_theta_full 67.686
_diffrn_reflns_theta_max 70.631
_diffrn_reflns_theta_min 3.790
_diffrn_source 'GeniX 3D HF Cu'
_exptl_absorpt_coefficient_mu 15.397
_exptl_absorpt_correction_T_max 1.0000
_exptl_absorpt_correction_T_min 0.4624
_exptl_absorpt_correction_type multi-scan
_exptl_absorpt_process_details
;
STOE LANA, absorption correction by scaling of reflection intensities.
J. Koziskova, F. Hahn, J. Richter, J. Kozisek, "Comparison of different
absorption corrections on the model structure of tetrakis(\m~2~-acetato)-
diaqua-di-copper(II)", Acta Chimica Slovaca, vol. 9, no. 2, 2016, pp. 136 - 140.
;
_exptl_crystal_colour brown
_exptl_crystal_density_diffrn 1.693
_exptl_crystal_density_method 'not measured'
_exptl_crystal_description block
_exptl_crystal_F_000 1200
_exptl_crystal_size_max 0.080
_exptl_crystal_size_mid 0.060
_exptl_crystal_size_min 0.024
_refine_diff_density_max 0.915
_refine_diff_density_min -0.846
_refine_diff_density_rms 0.112
_refine_ls_extinction_method none
_refine_ls_goodness_of_fit_ref 1.078
_refine_ls_hydrogen_treatment constr
_refine_ls_matrix_type full
_refine_ls_number_parameters 124
_refine_ls_number_reflns 2257
_refine_ls_number_restraints 0
_refine_ls_restrained_S_all 1.078
_refine_ls_R_factor_all 0.0356
_refine_ls_R_factor_gt 0.0335
_refine_ls_shift/su_max 0.001
_refine_ls_shift/su_mean 0.000
_refine_ls_structure_factor_coef Fsqd
_refine_ls_weighting_details 'w=1/[\s^2^(Fo^2^)+(0.0705P)^2^+1.9807P] where P=(Fo^2^+2Fc^2^)/3'
_refine_ls_weighting_scheme calc
_refine_ls_wR_factor_gt 0.0916
_refine_ls_wR_factor_ref 0.0927
_reflns_Friedel_coverage 0.000
_reflns_number_gt 2106
_reflns_number_total 2257
_reflns_threshold_expression 'I > 2\s(I)'
_cod_data_source_file d2dt02340g2.cif
_cod_data_source_block La-ONDI
_cod_original_sg_symbol_H-M 'C 2/c'
_cod_database_code 7711357
_shelx_shelxl_version_number 2014/7
_shelx_space_group_comment
;
The symmetry employed for this shelxl refinement is uniquely defined
by the following loop, which should always be used as a source of
symmetry information in preference to the above space-group names.
They are only intended as comments.
;
_shelx_estimated_absorpt_t_min 0.372
_shelx_estimated_absorpt_t_max 0.709
_platon_squeeze_special_details
;
A solvent mask was calculated and 246 electrons were 
found in a volume of 910\%A^3^ in 1 void per unit cell. 
This is consistent with the presence of 1[Cl] per Formula Unit 
which account for 68 electrons per unit cell.
0.75[C4H9NO] per Formula Unit account for 144 electrons per unit cell.
;
_olex2_refinement_description
;
1. Fixed Uiso
 At 1.2 times of:
  All C(H) groups
 At 1.5 times of:
  All O(H,H) groups
2.a Riding coordinates:
 O2W(H2WA,H2WB)
2.b Rotating group:
 O1W(H1WA,H1WB)
2.c Aromatic/amide H refined with riding coordinates:
 C5(H5), C4(H4)
;

loop_
_space_group_symop_operation_xyz
'x, y, z'
'-x, y, -z+1/2'
'x+1/2, y+1/2, z'
'-x+1/2, y+1/2, -z+1/2'
'-x, -y, -z'
'x, -y, z-1/2'
'-x+1/2, -y+1/2, -z'
'x+1/2, -y+1/2, z-1/2'

loop_
_atom_site_label
_atom_site_type_symbol
_atom_site_fract_x
_atom_site_fract_y
_atom_site_fract_z
_atom_site_U_iso_or_equiv
_atom_site_adp_type
_atom_site_occupancy
_atom_site_site_symmetry_order
_atom_site_calc_flag
_atom_site_refinement_flags_posn
_atom_site_refinement_flags_adp
_atom_site_refinement_flags_occupancy
_atom_site_disorder_assembly
_atom_site_disorder_group
La1 La 0.5000 0.46505(2) 0.2500 0.02644(13) Uani 1 2 d S T P . .
C1 C 0.6499(2) 0.6214(3) 0.6483(5) 0.0367(9) Uani 1 1 d . . . . .
C2 C 0.6209(2) 0.6318(3) 0.3555(5) 0.0358(9) Uani 1 1 d . . . . .
C3 C 0.6790(2) 0.6951(3) 0.3542(5) 0.0392(10) Uani 1 1 d . . . . .
C4 C 0.6925(3) 0.7307(4) 0.2114(5) 0.0489(12) Uani 1 1 d . . . . .
H4 H 0.6638 0.7137 0.1136 0.059 Uiso 1 1 calc R U . . .
C5 C 0.7482(3) 0.7914(4) 0.2111(5) 0.0499(13) Uani 1 1 d . . . . .
H5 H 0.7570 0.8157 0.1131 0.060 Uiso 1 1 calc R U . . .
C6 C 0.7907(2) 0.8164(3) 0.3530(5) 0.0394(9) Uani 1 1 d . . . . .
C7 C 0.7782(2) 0.7805(3) 0.4992(5) 0.0383(9) Uani 1 1 d . . . . .
N1 N 0.61282(17) 0.5968(3) 0.5012(4) 0.0345(7) Uani 1 1 d . . . . .
O1 O 0.63210(16) 0.5914(2) 0.7701(3) 0.0419(7) Uani 1 1 d . . . . .
O2 O 0.55906(16) 0.53678(18) 0.5014(4) 0.0329(6) Uani 1 1 d . . . . .
O3 O 0.57997(15) 0.6064(2) 0.2350(3) 0.0394(7) Uani 1 1 d . . . . .
O1W O 0.4775(2) 0.3182(3) 0.0810(4) 0.0576(9) Uani 1 1 d . . . . .
H1WA H 0.4415 0.3245 -0.0211 0.086 Uiso 1 1 d R U . . .
H1WB H 0.4542 0.2673 0.1332 0.086 Uiso 1 1 d R U . . .
O2W O 0.3953(4) 0.1693(5) 0.1492(11) 0.152(3) Uani 1 1 d . . . . .
H2WA H 0.3901 0.1490 0.2424 0.228 Uiso 1 1 d R U . . .
H2WB H 0.3689 0.1342 0.0817 0.228 Uiso 1 1 d R U . . .

loop_
_atom_site_aniso_label
_atom_site_aniso_U_11
_atom_site_aniso_U_22
_atom_site_aniso_U_33
_atom_site_aniso_U_23
_atom_site_aniso_U_13
_atom_site_aniso_U_12
La1 0.02650(18) 0.03356(19) 0.01926(17) 0.000 0.00393(11) 0.000
C1 0.036(2) 0.051(3) 0.0247(19) -0.0027(16) 0.0071(15) -0.0091(18)
C2 0.038(2) 0.047(2) 0.0231(18) -0.0004(16) 0.0066(15) -0.0073(18)
C3 0.038(2) 0.055(3) 0.0238(19) -0.0015(17) 0.0042(16) -0.0165(19)
C4 0.048(3) 0.074(3) 0.024(2) -0.003(2) 0.0025(17) -0.028(2)
C5 0.052(3) 0.076(3) 0.0215(18) -0.0020(19) 0.0058(17) -0.028(3)
C6 0.036(2) 0.054(3) 0.029(2) -0.0031(18) 0.0058(16) -0.015(2)
C7 0.037(2) 0.054(2) 0.0244(19) -0.0039(17) 0.0061(15) -0.0124(19)
N1 0.0323(16) 0.0464(19) 0.0249(15) -0.0011(14) 0.0055(12) -0.0123(15)
O1 0.0426(16) 0.062(2) 0.0216(13) 0.0006(13) 0.0063(11) -0.0161(15)
O2 0.0287(14) 0.0436(17) 0.0269(14) -0.0029(10) 0.0064(11) -0.0125(11)
O3 0.0422(15) 0.0533(17) 0.0214(13) -0.0024(12) 0.0022(11) -0.0150(15)
O1W 0.072(2) 0.056(2) 0.0436(18) -0.0049(16) 0.0041(16) -0.0093(19)
O2W 0.134(6) 0.110(5) 0.216(9) -0.014(6) 0.041(6) -0.023(5)

loop_
_atom_type_symbol
_atom_type_description
_atom_type_scat_dispersion_real
_atom_type_scat_dispersion_imag
_atom_type_scat_source
C C 0.0181 0.0091 'International Tables Vol C Tables 4.2.6.8 and 6.1.1.4'
H H 0.0000 0.0000 'International Tables Vol C Tables 4.2.6.8 and 6.1.1.4'
La La -1.4094 9.0376 'International Tables Vol C Tables 4.2.6.8 and 6.1.1.4'
N N 0.0311 0.0180 'International Tables Vol C Tables 4.2.6.8 and 6.1.1.4'
O O 0.0492 0.0322 'International Tables Vol C Tables 4.2.6.8 and 6.1.1.4'
Cl Cl 0.3639 0.7018 'International Tables Vol C Tables 4.2.6.8 and 6.1.1.4'

loop_
_geom_angle_atom_site_label_1
_geom_angle_atom_site_label_2
_geom_angle_atom_site_label_3
_geom_angle
_geom_angle_site_symmetry_1
_geom_angle_site_symmetry_3
_geom_angle_publ_flag
O2 La1 O2 129.32(13) . 2_655 ?
O2 La1 O2 120.92(11) . 6_565 ?
O2 La1 O2 59.68(11) 2_655 6_565 ?
O2 La1 O2 59.68(11) . 5_666 ?
O2 La1 O2 120.92(11) 2_655 5_666 ?
O2 La1 O2 178.79(12) 6_565 5_666 ?
O2 La1 O1W 82.69(10) . 2_655 ?
O2 La1 O1W 147.38(11) 2_655 2_655 ?
O2 La1 O1W 113.08(10) 6_565 2_655 ?
O2 La1 O1W 65.82(11) 5_666 2_655 ?
O2 La1 O1W 147.39(11) . . ?
O2 La1 O1W 82.69(10) 2_655 . ?
O2 La1 O1W 65.82(11) 6_565 . ?
O2 La1 O1W 113.08(10) 5_666 . ?
O1W La1 O1W 66.66(17) 2_655 . ?
O2 La1 O3 60.91(8) . . ?
O2 La1 O3 78.49(9) 2_655 . ?
O2 La1 O3 67.73(9) 6_565 . ?
O2 La1 O3 113.32(8) 5_666 . ?
O1W La1 O3 130.78(11) 2_655 . ?
O1W La1 O3 133.28(11) . . ?
O2 La1 O3 78.49(9) . 2_655 ?
O2 La1 O3 60.91(8) 2_655 2_655 ?
O2 La1 O3 113.32(8) 6_565 2_655 ?
O2 La1 O3 67.73(9) 5_666 2_655 ?
O1W La1 O3 133.28(11) 2_655 2_655 ?
O1W La1 O3 130.78(11) . 2_655 ?
O3 La1 O3 73.53(15) . 2_655 ?
O2 La1 O1 118.78(9) . 5_666 ?
O2 La1 O1 77.80(9) 2_655 5_666 ?
O2 La1 O1 119.85(9) 6_565 5_666 ?
O2 La1 O1 59.71(9) 5_666 5_666 ?
O1W La1 O1 80.70(12) 2_655 5_666 ?
O1W La1 O1 68.55(11) . 5_666 ?
O3 La1 O1 144.55(11) . 5_666 ?
O3 La1 O1 72.00(11) 2_655 5_666 ?
O2 La1 O1 77.80(9) . 6_565 ?
O2 La1 O1 118.78(9) 2_655 6_565 ?
O2 La1 O1 59.71(9) 6_565 6_565 ?
O2 La1 O1 119.85(9) 5_666 6_565 ?
O1W La1 O1 68.56(11) 2_655 6_565 ?
O1W La1 O1 80.70(12) . 6_565 ?
O3 La1 O1 72.00(11) . 6_565 ?
O3 La1 O1 144.55(11) 2_655 6_565 ?
O1 La1 O1 143.21(16) 5_666 6_565 ?
O1 C1 N1 119.7(4) . . ?
O1 C1 C6 124.2(4) . 7_666 ?
N1 C1 C6 116.1(3) . 7_666 ?
O3 C2 N1 118.5(4) . . ?
O3 C2 C3 124.5(4) . . ?
N1 C2 C3 116.9(4) . . ?
C4 C3 C7 120.4(4) . 7_666 ?
C4 C3 C2 120.6(4) . . ?
C7 C3 C2 119.1(4) 7_666 . ?
C3 C4 C5 120.3(4) . . ?
C3 C4 H4 119.9 . . ?
C5 C4 H4 119.9 . . ?
C6 C5 C4 120.5(4) . . ?
C6 C5 H5 119.8 . . ?
C4 C5 H5 119.8 . . ?
C5 C6 C7 120.2(4) . . ?
C5 C6 C1 120.2(4) . 7_666 ?
C7 C6 C1 119.6(4) . 7_666 ?
C6 C7 C7 119.8(5) . 7_666 ?
C6 C7 C3 121.2(4) . 7_666 ?
C7 C7 C3 118.9(5) 7_666 7_666 ?
O2 N1 C2 116.7(3) . . ?
O2 N1 C1 116.4(3) . . ?
C2 N1 C1 126.7(4) . . ?
C1 O1 La1 117.5(3) . 5_666 ?
N1 O2 La1 120.8(2) . . ?
N1 O2 La1 116.8(2) . 5_666 ?
La1 O2 La1 120.32(11) . 5_666 ?
C2 O3 La1 119.8(3) . . ?
La1 O1W H1WA 114.8 . . ?
La1 O1W H1WB 114.9 . . ?
H1WA O1W H1WB 99.0 . . ?
H2WA O2W H2WB 104.5 . . ?

loop_
_geom_bond_atom_site_label_1
_geom_bond_atom_site_label_2
_geom_bond_distance
_geom_bond_site_symmetry_2
_geom_bond_publ_flag
La1 O2 2.482(3) . ?
La1 O2 2.482(3) 2_655 ?
La1 O2 2.568(3) 6_565 ?
La1 O2 2.568(3) 5_666 ?
La1 O1W 2.602(4) 2_655 ?
La1 O1W 2.602(4) . ?
La1 O3 2.612(3) . ?
La1 O3 2.612(3) 2_655 ?
La1 O1 2.649(3) 5_666 ?
La1 O1 2.649(3) 6_565 ?
C1 O1 1.229(5) . ?
C1 N1 1.379(5) . ?
C1 C6 1.467(6) 7_666 ?
C2 O3 1.239(5) . ?
C2 N1 1.378(5) . ?
C2 C3 1.460(6) . ?
C3 C4 1.390(6) . ?
C3 C7 1.418(6) 7_666 ?
C4 C5 1.397(6) . ?
C4 H4 0.9500 . ?
C5 C6 1.387(6) . ?
C5 H5 0.9500 . ?
C6 C7 1.412(6) . ?
C6 C1 1.467(6) 7_666 ?
C7 C7 1.412(8) 7_666 ?
C7 C3 1.418(6) 7_666 ?
N1 O2 1.362(4) . ?
O1 La1 2.649(3) 5_666 ?
O2 La1 2.568(3) 5_666 ?
O1W H1WA 1.0174 . ?
O1W H1WB 1.0173 . ?
O2W H2WA 0.8701 . ?
O2W H2WB 0.8699 . ?

loop_
_geom_torsion_atom_site_label_1
_geom_torsion_atom_site_label_2
_geom_torsion_atom_site_label_3
_geom_torsion_atom_site_label_4
_geom_torsion
_geom_torsion_site_symmetry_1
_geom_torsion_site_symmetry_2
_geom_torsion_site_symmetry_3
_geom_torsion_site_symmetry_4
_geom_torsion_publ_flag
O3 C2 C3 C4 -0.8(8) . . . . ?
N1 C2 C3 C4 177.4(5) . . . . ?
O3 C2 C3 C7 179.5(4) . . . 7_666 ?
N1 C2 C3 C7 -2.3(7) . . . 7_666 ?
C7 C3 C4 C5 -0.4(8) 7_666 . . . ?
C2 C3 C4 C5 179.9(5) . . . . ?
C3 C4 C5 C6 0.3(9) . . . . ?
C4 C5 C6 C7 0.2(8) . . . . ?
C4 C5 C6 C1 178.6(5) . . . 7_666 ?
C5 C6 C7 C7 -0.5(9) . . . 7_666 ?
C1 C6 C7 C7 -178.9(5) 7_666 . . 7_666 ?
C5 C6 C7 C3 179.9(5) . . . 7_666 ?
C1 C6 C7 C3 1.5(7) 7_666 . . 7_666 ?
O3 C2 N1 O2 -0.8(6) . . . . ?
C3 C2 N1 O2 -179.2(4) . . . . ?
O3 C2 N1 C1 -175.2(4) . . . . ?
C3 C2 N1 C1 6.4(7) . . . . ?
O1 C1 N1 O2 -2.2(6) . . . . ?
C6 C1 N1 O2 177.9(4) 7_666 . . . ?
O1 C1 N1 C2 172.3(4) . . . . ?
C6 C1 N1 C2 -7.6(7) 7_666 . . . ?
N1 C1 O1 La1 -22.9(6) . . . 5_666 ?
C6 C1 O1 La1 157.0(4) 7_666 . . 5_666 ?
C2 N1 O2 La1 15.4(5) . . . . ?
C1 N1 O2 La1 -169.6(3) . . . . ?
C2 N1 O2 La1 -148.2(3) . . . 5_666 ?
C1 N1 O2 La1 26.8(4) . . . 5_666 ?
N1 C2 O3 La1 -13.3(5) . . . . ?
C3 C2 O3 La1 164.9(4) . . . . ?
